data_7202816
loop_
_publ_author_name
'Wu, Biao'
'Huang, Xiaojuan'
'Xia, Yazhao'
'Yang, Xiao-Juan'
'Janiak, Christoph'

_publ_section_title
;
 Oxo-anion binding by protonated (dimethylphenyl)(pyridyl)ureas
;
_journal_issue 8
_journal_name_full CrystEngComm
_journal_page_first 676
_journal_paper_doi 10.1039/b702278f
_journal_volume 9
_journal_year 2007
_chemical_formula_sum 'C14 H15 N3 O'
_chemical_formula_weight 241.29
_chemical_name_systematic
;
?
;
_space_group_IT_number 14
_symmetry_cell_setting monoclinic
_symmetry_space_group_name_Hall '-P 2ybc'
_symmetry_space_group_name_H-M 'P 1 21/c 1'
_atom_sites_solution_hydrogens geom
_atom_sites_solution_primary direct
_atom_sites_solution_secondary difmap
_audit_creation_method SHELXL-97
_cell_angle_alpha 90.00
_cell_angle_beta 109.65(3)
_cell_angle_gamma 90.00
_cell_formula_units_Z 4
_cell_length_a 8.6425(17)
_cell_length_b 13.656(3)
_cell_length_c 11.778(2)
_cell_measurement_reflns_used 14827
_cell_measurement_temperature 293(2)
_cell_measurement_theta_max 27.57
_cell_measurement_theta_min 1.84
_cell_volume 1309.1(5)
_computing_cell_refinement 'Rapid Auto (Rigaku 2001)'
_computing_data_collection 'Rapid Auto (Rigaku 2001)'
_computing_data_reduction 'Rapid Auto (Rigaku 2001)'
_computing_structure_refinement 'SHELXL-97 (Sheldrick, 1997)'
_computing_structure_solution 'SHELXS-97 (Sheldrick, 1990)'
_diffrn_ambient_temperature 293(2)
_diffrn_measured_fraction_theta_full 0.999
_diffrn_measured_fraction_theta_max 0.999
_diffrn_measurement_device_type 'Rigaku Raxis Rapid IP'
_diffrn_measurement_method Oscillation
_diffrn_radiation_monochromator graphite
_diffrn_radiation_source 'Rotating Anode'
_diffrn_radiation_type MoK\a
_diffrn_radiation_wavelength 0.71073
_diffrn_reflns_av_R_equivalents 0.0579
_diffrn_reflns_av_sigmaI/netI 0.0758
_diffrn_reflns_limit_h_max 11
_diffrn_reflns_limit_h_min 0
_diffrn_reflns_limit_k_max 17
_diffrn_reflns_limit_k_min 0
_diffrn_reflns_limit_l_max 14
_diffrn_reflns_limit_l_min -15
_diffrn_reflns_number 11749
_diffrn_reflns_theta_full 27.48
_diffrn_reflns_theta_max 27.48
_diffrn_reflns_theta_min 2.37
_exptl_absorpt_coefficient_mu 0.080
_exptl_absorpt_correction_T_max 0.996
_exptl_absorpt_correction_T_min 0.9680
_exptl_absorpt_correction_type empirical
_exptl_absorpt_process_details Abscor
_exptl_crystal_colour colorless
_exptl_crystal_density_diffrn 1.224
_exptl_crystal_density_method 'not measured'
_exptl_crystal_description plate
_exptl_crystal_F_000 512
_exptl_crystal_size_max 0.411
_exptl_crystal_size_mid 0.302
_exptl_crystal_size_min 0.057
_refine_diff_density_max 0.207
_refine_diff_density_min -0.209
_refine_diff_density_rms 0.050
_refine_ls_extinction_method none
_refine_ls_goodness_of_fit_ref 0.947
_refine_ls_hydrogen_treatment constr
_refine_ls_matrix_type full
_refine_ls_number_parameters 163
_refine_ls_number_reflns 3134
_refine_ls_number_restraints 0
_refine_ls_restrained_S_all 0.947
_refine_ls_R_factor_all 0.1191
_refine_ls_R_factor_gt 0.0597
_refine_ls_shift/su_max 0.000
_refine_ls_shift/su_mean 0.000
_refine_ls_structure_factor_coef Fsqd
_refine_ls_weighting_details 'calc w=1/[\s^2^(Fo^2^)+(0.0711P)^2^+0.0000P] where P=(Fo^2^+2Fc^2^)/3'
_refine_ls_weighting_scheme calc
_refine_ls_wR_factor_gt 0.1321
_refine_ls_wR_factor_ref 0.1508
_reflns_number_gt 1585
_reflns_number_total 3134
_reflns_threshold_expression >2sigma(I)
_cod_data_source_file b702278f.txt
_cod_data_source_block compound_1
_cod_depositor_comments
;
The following automatic conversions were performed:
'_symmetry_cell_setting' value 'Monoclinic' changed to 'monoclinic'
according to '/home/saulius/struct/CIF-dictionaries/cif_core.dic'
dictionary named 'cif_core.dic' version 2.4.1 from
2010-06-29.

'_exptl_absorpt_correction_type' value 'Empirical' changed to
'empirical' according to
'/home/saulius/struct/CIF-dictionaries/cif_core.dic' dictionary named
'cif_core.dic' version 2.4.1 from 2010-06-29.

Automatic conversion script
Id: cif_fix_enum 1527 2010-12-29 10:47:43Z saulius 
;
_cod_original_cell_volume 1309.2(5)
_cod_original_sg_symbol_H-M P2(1)/c
_cod_database_code 7202816

loop_
_symmetry_equiv_pos_as_xyz
'x, y, z'
'-x, y+1/2, -z+1/2'
'-x, -y, -z'
'x, -y-1/2, z-1/2'

loop_
_atom_site_label
_atom_site_type_symbol
_atom_site_fract_x
_atom_site_fract_y
_atom_site_fract_z
_atom_site_U_iso_or_equiv
_atom_site_adp_type
_atom_site_occupancy
_atom_site_symmetry_multiplicity
_atom_site_calc_flag
_atom_site_refinement_flags
_atom_site_disorder_assembly
_atom_site_disorder_group
N2 N 0.5286(2) 0.17680(13) 0.00358(13) 0.0422(4) Uani 1 1 d . . .
H2A H 0.5698 0.1777 -0.0535 0.051 Uiso 1 1 calc R . .
N3 N 0.3573(2) 0.06847(12) -0.12102(14) 0.0440(5) Uani 1 1 d . . .
H3B H 0.4194 0.0805 -0.1631 0.053 Uiso 1 1 calc R . .
O O 0.3321(2) 0.10243(13) 0.06201(13) 0.0629(5) Uani 1 1 d . . .
C6 C 0.3998(2) 0.11418(15) -0.01178(16) 0.0402(5) Uani 1 1 d . . .
C2 C 0.6010(2) 0.23905(15) 0.09986(16) 0.0390(5) Uani 1 1 d . . .
N1 N 0.6226(3) 0.31308(15) 0.28841(16) 0.0614(6) Uani 1 1 d . . .
C7 C 0.2251(3) 0.00427(15) -0.17398(18) 0.0423(5) Uani 1 1 d . . .
C3 C 0.7322(3) 0.29457(18) 0.09625(19) 0.0560(6) Uani 1 1 d . . .
H3A H 0.7713 0.2881 0.0321 0.067 Uiso 1 1 calc R . .
C12 C 0.1200(3) -0.02709(16) -0.1156(2) 0.0496(6) Uani 1 1 d . . .
H12A H 0.1351 -0.0058 -0.0376 0.060 Uiso 1 1 calc R . .
C1 C 0.5516(3) 0.25021(17) 0.19947(18) 0.0500(6) Uani 1 1 d . . .
H1A H 0.4650 0.2121 0.2046 0.060 Uiso 1 1 calc R . .
C8 C 0.2017(3) -0.02755(17) -0.2914(2) 0.0523(6) Uani 1 1 d . . .
C11 C -0.0076(3) -0.09012(18) -0.1725(2) 0.0608(7) Uani 1 1 d . . .
H11A H -0.0771 -0.1112 -0.1319 0.073 Uiso 1 1 calc R . .
C9 C 0.0715(3) -0.08985(19) -0.3446(2) 0.0651(7) Uani 1 1 d . . .
H9A H 0.0545 -0.1110 -0.4229 0.078 Uiso 1 1 calc R . .
C5 C 0.7466(3) 0.3663(2) 0.2814(2) 0.0679(7) Uani 1 1 d . . .
H5A H 0.7962 0.4104 0.3431 0.081 Uiso 1 1 calc R . .
C4 C 0.8051(3) 0.3593(2) 0.1874(2) 0.0701(8) Uani 1 1 d . . .
H4A H 0.8928 0.3979 0.1853 0.084 Uiso 1 1 calc R . .
C10 C -0.0338(3) -0.12212(18) -0.2877(2) 0.0645(7) Uani 1 1 d . . .
C13 C 0.3136(4) 0.0043(2) -0.3584(2) 0.0847(10) Uani 1 1 d . . .
H13A H 0.2781 -0.0249 -0.4371 0.127 Uiso 1 1 calc R . .
H13B H 0.4240 -0.0161 -0.3148 0.127 Uiso 1 1 calc R . .
H13C H 0.3103 0.0744 -0.3661 0.127 Uiso 1 1 calc R . .
C14 C -0.1740(4) -0.1912(2) -0.3499(3) 0.1034(12) Uani 1 1 d . . .
H14A H -0.2350 -0.2050 -0.2971 0.155 Uiso 1 1 calc R . .
H14B H -0.1307 -0.2511 -0.3697 0.155 Uiso 1 1 calc R . .
H14C H -0.2452 -0.1612 -0.4224 0.155 Uiso 1 1 calc R . .

loop_
_atom_site_aniso_label
_atom_site_aniso_U_11
_atom_site_aniso_U_22
_atom_site_aniso_U_33
_atom_site_aniso_U_23
_atom_site_aniso_U_13
_atom_site_aniso_U_12
N2 0.0454(10) 0.0557(11) 0.0309(8) -0.0039(8) 0.0200(7) -0.0035(9)
N3 0.0471(11) 0.0519(11) 0.0375(9) -0.0022(8) 0.0204(8) -0.0044(9)
O 0.0671(11) 0.0834(12) 0.0510(9) -0.0148(9) 0.0368(8) -0.0225(9)
C6 0.0426(12) 0.0471(12) 0.0333(9) 0.0015(9) 0.0159(9) 0.0046(10)
C2 0.0424(11) 0.0444(12) 0.0317(9) 0.0000(9) 0.0145(8) 0.0040(10)
N1 0.0732(14) 0.0740(14) 0.0463(10) -0.0189(11) 0.0323(10) -0.0165(12)
C7 0.0459(12) 0.0377(11) 0.0431(11) 0.0016(10) 0.0148(10) 0.0044(10)
C3 0.0642(15) 0.0707(16) 0.0420(11) -0.0101(11) 0.0295(11) -0.0142(13)
C12 0.0522(14) 0.0505(13) 0.0485(12) 0.0017(11) 0.0200(11) 0.0000(11)
C1 0.0564(14) 0.0590(14) 0.0427(11) -0.0056(11) 0.0272(10) -0.0063(12)
C8 0.0559(14) 0.0582(14) 0.0458(12) -0.0044(11) 0.0209(11) -0.0031(12)
C11 0.0547(15) 0.0583(15) 0.0739(16) 0.0030(14) 0.0277(13) -0.0056(13)
C9 0.0685(17) 0.0717(17) 0.0554(14) -0.0194(13) 0.0210(13) -0.0143(15)
C5 0.0809(19) 0.0788(18) 0.0484(13) -0.0243(13) 0.0275(13) -0.0263(16)
C4 0.0770(18) 0.0848(19) 0.0589(15) -0.0228(14) 0.0367(14) -0.0347(15)
C10 0.0600(16) 0.0600(15) 0.0728(16) -0.0119(14) 0.0212(13) -0.0103(14)
C13 0.100(2) 0.109(2) 0.0575(15) -0.0352(17) 0.0437(16) -0.037(2)
C14 0.093(2) 0.106(3) 0.108(2) -0.035(2) 0.030(2) -0.047(2)

loop_
_atom_type_symbol
_atom_type_description
_atom_type_scat_dispersion_real
_atom_type_scat_dispersion_imag
_atom_type_scat_source
C C 0.0033 0.0016 'International Tables Vol C Tables 4.2.6.8 and 6.1.1.4'
H H 0.0000 0.0000 'International Tables Vol C Tables 4.2.6.8 and 6.1.1.4'
N N 0.0061 0.0033 'International Tables Vol C Tables 4.2.6.8 and 6.1.1.4'
O O 0.0106 0.0060 'International Tables Vol C Tables 4.2.6.8 and 6.1.1.4'

loop_
_geom_angle_atom_site_label_1
_geom_angle_atom_site_label_2
_geom_angle_atom_site_label_3
_geom_angle
_geom_angle_site_symmetry_1
_geom_angle_site_symmetry_3
_geom_angle_publ_flag
C6 N2 C2 127.98(16) . . ?
C6 N3 C7 128.58(18) . . ?
O C6 N3 125.1(2) . . ?
O C6 N2 123.81(19) . . ?
N3 C6 N2 111.10(17) . . ?
C3 C2 C1 117.20(19) . . ?
C3 C2 N2 117.53(18) . . ?
C1 C2 N2 125.27(19) . . ?
C5 N1 C1 118.30(19) . . ?
C12 C7 C8 119.7(2) . . ?
C12 C7 N3 122.99(19) . . ?
C8 C7 N3 117.3(2) . . ?
C4 C3 C2 119.9(2) . . ?
C7 C12 C11 120.2(2) . . ?
N1 C1 C2 123.0(2) . . ?
C9 C8 C7 117.8(2) . . ?
C9 C8 C13 120.6(2) . . ?
C7 C8 C13 121.6(2) . . ?
C10 C11 C12 121.2(2) . . ?
C10 C9 C8 123.3(2) . . ?
N1 C5 C4 122.8(2) . . ?
C5 C4 C3 118.8(2) . . ?
C11 C10 C9 117.7(2) . . ?
C11 C10 C14 121.1(3) . . ?
C9 C10 C14 121.2(3) . . ?

loop_
_geom_bond_atom_site_label_1
_geom_bond_atom_site_label_2
_geom_bond_distance
_geom_bond_site_symmetry_2
_geom_bond_publ_flag
N2 C6 1.367(3) . ?
N2 C2 1.387(2) . ?
N3 C6 1.365(2) . ?
N3 C7 1.408(3) . ?
O C6 1.210(2) . ?
C2 C3 1.377(3) . ?
C2 C1 1.385(3) . ?
N1 C5 1.320(3) . ?
N1 C1 1.334(3) . ?
C7 C12 1.379(3) . ?
C7 C8 1.397(3) . ?
C3 C4 1.370(3) . ?
C12 C11 1.382(3) . ?
C8 C9 1.381(3) . ?
C8 C13 1.505(3) . ?
C11 C10 1.370(4) . ?
C9 C10 1.372(4) . ?
C5 C4 1.367(3) . ?
C10 C14 1.516(4) . ?

loop_
_geom_hbond_atom_site_label_D
_geom_hbond_atom_site_label_H
_geom_hbond_atom_site_label_A
_geom_hbond_distance_DH
_geom_hbond_distance_HA
_geom_hbond_distance_DA
_geom_hbond_angle_DHA
_geom_hbond_site_symmetry_A
N2 H2A N1 0.86 2.06 2.913(2) 168.8 4_565
N3 H3B N1 0.86 2.49 3.265(3) 150.3 4_565
C1 H1A O 0.93 2.25 2.868(3) 122.9 .
C12 H12A O 0.93 2.26 2.878(3) 123.2 .
C11 H11A O 0.93 2.60 3.470(3) 155.6 3

loop_
_cod_related_entry_id
_cod_related_entry_database
_cod_related_entry_code
1 ChemSpider 4968479
